data_4031922
loop_
_publ_author_name
'Aradi, Kl\'ara'
'Bombicz, Petra'
'Nov\'ak, Zolt\'an'

_publ_contact_author
;
 Petra Bombicz
 Institute of Organic Chemistry 
 Research Centre for Natural Sciences
 Hungarian Academy of Sciences
 H-1519 Budapest, POB 206.
;
_publ_section_title
;
 Modular Copper-Catalyzed Synthesis of Chromeno[4,3-b]quinolines with the
 Utilization of Diaryliodonium Salts.
;
_journal_issue 3
_journal_name_full 'The Journal of organic chemistry'
_journal_page_first 920
_journal_page_last 931
_journal_paper_doi 10.1021/acs.joc.5b02490
_journal_volume 81
_journal_year 2016
_chemical_formula_moiety 'C22 H15 N O'
_chemical_formula_sum 'C22 H15 N O'
_chemical_formula_weight 309.35
_chemical_melting_point 432
_chemical_name_systematic 7-phenyl-6H-chromeno[4,3-b]quinoline
_space_group_crystal_system triclinic
_space_group_IT_number 2
_space_group_name_Hall '-P 1'
_space_group_name_H-M_alt 'P -1'
_symmetry_space_group_name_Hall '-P 1'
_symmetry_space_group_name_H-M 'P -1'
_atom_sites_solution_hydrogens difmap
_atom_sites_solution_primary difmap
_atom_sites_solution_secondary difmap
_audit_creation_method SHELXL-2014/7
_cell_angle_alpha 70.251(3)
_cell_angle_beta 89.805(2)
_cell_angle_gamma 87.300(2)
_cell_formula_units_Z 2
_cell_length_a 5.7757(5)
_cell_length_b 11.9628(12)
_cell_length_c 11.9927(12)
_cell_measurement_reflns_used 13451
_cell_measurement_temperature 292(2)
_cell_measurement_theta_max 27.43
_cell_measurement_theta_min 3.45
_cell_volume 778.95(13)
_computing_cell_refinement 'CrystalClear (Rigaku/MSC Inc., 2005)'
_computing_data_collection 'CrystalClear (Rigaku/MSC Inc., 2005)'
_computing_data_reduction 'CrystalClear (Rigaku/MSC Inc., 2005)'
_computing_molecular_graphics 'Spek, A.L. (2003). J.Appl.Cryst. 36,7-13.'
_computing_structure_refinement 'SHELXL-2014/7 (Sheldrick, 2014)'
_computing_structure_solution 'SHELXS-2014/7 (Sheldrick, 2014)'
_diffrn_ambient_temperature 292(2)
_diffrn_detector_area_resol_mean 10.0000
_diffrn_measured_fraction_theta_full 0.999
_diffrn_measured_fraction_theta_max 0.996
_diffrn_measurement_device RAXIS-RAPID
_diffrn_measurement_method dtprofit.ref
_diffrn_radiation_source 'Sealed Tube'
_diffrn_radiation_type MoK\a
_diffrn_radiation_wavelength 0.71075
_diffrn_reflns_av_R_equivalents 0.0349
_diffrn_reflns_av_unetI/netI 0.0238
_diffrn_reflns_laue_measured_fraction_full 0.999
_diffrn_reflns_laue_measured_fraction_max 0.996
_diffrn_reflns_limit_h_max 7
_diffrn_reflns_limit_h_min -7
_diffrn_reflns_limit_k_max 15
_diffrn_reflns_limit_k_min -15
_diffrn_reflns_limit_l_max 15
_diffrn_reflns_limit_l_min -15
_diffrn_reflns_number 24463
_diffrn_reflns_point_group_measured_fraction_full 0.999
_diffrn_reflns_point_group_measured_fraction_max 0.996
_diffrn_reflns_theta_full 25.242
_diffrn_reflns_theta_max 27.430
_diffrn_reflns_theta_min 3.449
_exptl_absorpt_coefficient_mu 0.081
_exptl_absorpt_correction_T_max 0.9891
_exptl_absorpt_correction_T_min 0.9684
_exptl_absorpt_correction_type numerical
_exptl_absorpt_process_details
;
 T.Higashi, Numerical Absorption Correction, NUMABS, 2002

;
_exptl_crystal_colour colourless
_exptl_crystal_density_diffrn 1.319
_exptl_crystal_description chunk
_exptl_crystal_F_000 324
_exptl_crystal_size_max 0.500
_exptl_crystal_size_mid 0.300
_exptl_crystal_size_min 0.100
_refine_diff_density_max 0.281
_refine_diff_density_min -0.187
_refine_diff_density_rms 0.053
_refine_ls_extinction_method none
_refine_ls_goodness_of_fit_ref 1.157
_refine_ls_hydrogen_treatment constr
_refine_ls_matrix_type full
_refine_ls_number_parameters 217
_refine_ls_number_reflns 3552
_refine_ls_number_restraints 0
_refine_ls_restrained_S_all 1.157
_refine_ls_R_factor_all 0.0837
_refine_ls_R_factor_gt 0.0549
_refine_ls_shift/su_max 0.000
_refine_ls_shift/su_mean 0.000
_refine_ls_structure_factor_coef Fsqd
_refine_ls_weighting_details 'w=1/[\s^2^(Fo^2^)+(0.1099P)^2^] where P=(Fo^2^+2Fc^2^)/3'
_refine_ls_weighting_scheme calc
_refine_ls_wR_factor_gt 0.1539
_refine_ls_wR_factor_ref 0.1962
_reflns_Friedel_coverage 0.000
_reflns_number_gt 2231
_reflns_number_total 3552
_reflns_threshold_expression 'I > 2\s(I)'
_cod_data_source_file jo5b02490_si_002.cif
_cod_data_source_block header
_cod_depositor_comments
;
The following automatic conversions were performed:

'_exptl_absorpt_correction_type' value 'Numerical' changed to
'numerical' according to
/usr/data/users/saulius/crontab/automatic-downloads/current/ACS/lib/dictionaries/cif_core.dic
dictionary named 'cif_core.dic' version 2.4.2 from 2011-04-26.

Automatic conversion script
Id: cif_fix_values 4268 2015-11-12 08:31:59Z antanas 
;
_cod_database_code 4031922
_shelx_shelxl_version_number 2014/7
_shelx_space_group_comment
;
The symmetry employed for this shelxl refinement is uniquely defined
by the following loop, which should always be used as a source of
symmetry information in preference to the above space-group names.
They are only intended as comments.
;
_shelx_estimated_absorpt_t_min 0.961
_shelx_estimated_absorpt_t_max 0.992

loop_
_space_group_symop_operation_xyz
'x, y, z'
'-x, -y, -z'

loop_
_atom_site_label
_atom_site_type_symbol
_atom_site_fract_x
_atom_site_fract_y
_atom_site_fract_z
_atom_site_U_iso_or_equiv
_atom_site_adp_type
_atom_site_occupancy
_atom_site_site_symmetry_order
_atom_site_calc_flag
_atom_site_refinement_flags_posn
_atom_site_refinement_flags_adp
C1 C 0.6928(3) 0.29136(18) 0.42338(17) 0.0599(5) Uani 1 1 d . .
H1 H 0.8109 0.2477 0.4743 0.072 Uiso 1 1 calc R U
C2 C 0.5182(4) 0.3481(2) 0.4657(2) 0.0711(6) Uani 1 1 d . .
H2 H 0.5207 0.3442 0.5445 0.085 Uiso 1 1 calc R U
C3 C 0.3390(4) 0.4110(2) 0.3909(2) 0.0686(6) Uani 1 1 d . .
H3 H 0.2197 0.4476 0.4203 0.082 Uiso 1 1 calc R U
C4 C 0.3360(3) 0.41980(18) 0.27341(18) 0.0593(5) Uani 1 1 d . .
H4 H 0.2152 0.4618 0.2234 0.071 Uiso 1 1 calc R U
O5 O 0.5039(2) 0.37488(12) 0.11293(11) 0.0588(4) Uani 1 1 d . .
C6 C 0.7218(3) 0.36725(18) 0.05854(17) 0.0585(5) Uani 1 1 d . .
H6A H 0.7969 0.4418 0.0429 0.070 Uiso 1 1 calc R U
H6B H 0.6941 0.3569 -0.0170 0.070 Uiso 1 1 calc R U
C7 C 1.0478(3) 0.21284(15) 0.08237(15) 0.0446(4) Uani 1 1 d . .
C8 C 1.3961(3) 0.07177(17) 0.11970(18) 0.0548(5) Uani 1 1 d . .
H8 H 1.4150 0.0876 0.0388 0.066 Uiso 1 1 calc R U
C9 C 1.5491(3) -0.00536(19) 0.1977(2) 0.0625(5) Uani 1 1 d . .
H9 H 1.6730 -0.0404 0.1698 0.075 Uiso 1 1 calc R U
C10 C 1.5207(3) -0.03227(18) 0.32008(19) 0.0637(6) Uani 1 1 d . .
H10 H 1.6257 -0.0853 0.3727 0.076 Uiso 1 1 calc R U
C11 C 1.3411(3) 0.01851(18) 0.36227(18) 0.0601(5) Uani 1 1 d . .
H11 H 1.3220 -0.0017 0.4436 0.072 Uiso 1 1 calc R U
N12 N 1.0130(2) 0.15515(13) 0.33147(13) 0.0514(4) Uani 1 1 d . .
C13 C 1.0568(3) 0.24207(15) -0.04969(15) 0.0455(4) Uani 1 1 d . .
C14 C 0.9220(3) 0.18289(19) -0.10413(17) 0.0594(5) Uani 1 1 d . .
H14 H 0.8296 0.1231 -0.0585 0.071 Uiso 1 1 calc R U
C15 C 0.9230(3) 0.2118(2) -0.22650(18) 0.0655(6) Uani 1 1 d . .
H15 H 0.8301 0.1720 -0.2625 0.079 Uiso 1 1 calc R U
C16 C 1.0602(3) 0.29861(19) -0.29415(17) 0.0619(5) Uani 1 1 d . .
H16 H 1.0613 0.3176 -0.3760 0.074 Uiso 1 1 calc R U
C17 C 1.1960(3) 0.35749(19) -0.24103(18) 0.0660(6) Uani 1 1 d . .
H17 H 1.2892 0.4167 -0.2869 0.079 Uiso 1 1 calc R U
C18 C 1.1948(3) 0.32915(18) -0.11927(17) 0.0582(5) Uani 1 1 d . .
H18 H 1.2882 0.3693 -0.0839 0.070 Uiso 1 1 calc R U
C4A C 0.5154(3) 0.36512(16) 0.23066(16) 0.0493(4) Uani 1 1 d . .
C6A C 0.8832(3) 0.26751(15) 0.13182(15) 0.0457(4) Uani 1 1 d . .
C7A C 1.2082(3) 0.12834(15) 0.15978(16) 0.0461(4) Uani 1 1 d . .
C11A C 1.1826(3) 0.10196(16) 0.28350(16) 0.0479(4) Uani 1 1 d . .
C12A C 0.8736(3) 0.23649(15) 0.25694(15) 0.0455(4) Uani 1 1 d . .
C12B C 0.6939(3) 0.29887(16) 0.30482(16) 0.0479(4) Uani 1 1 d . .

loop_
_atom_site_aniso_label
_atom_site_aniso_U_11
_atom_site_aniso_U_22
_atom_site_aniso_U_33
_atom_site_aniso_U_23
_atom_site_aniso_U_13
_atom_site_aniso_U_12
C1 0.0707(11) 0.0661(12) 0.0424(11) -0.0184(9) 0.0044(8) 0.0018(9)
C2 0.0846(14) 0.0777(15) 0.0526(12) -0.0249(11) 0.0157(10) 0.0013(11)
C3 0.0705(12) 0.0676(13) 0.0659(14) -0.0210(11) 0.0247(10) 0.0009(10)
C4 0.0565(10) 0.0610(11) 0.0571(12) -0.0163(10) 0.0093(8) 0.0014(8)
O5 0.0546(7) 0.0746(9) 0.0472(8) -0.0224(7) -0.0015(5) 0.0099(6)
C6 0.0576(10) 0.0671(12) 0.0477(11) -0.0173(9) 0.0021(8) 0.0106(9)
C7 0.0481(9) 0.0476(9) 0.0389(9) -0.0153(7) 0.0006(7) -0.0055(7)
C8 0.0550(10) 0.0562(11) 0.0537(11) -0.0196(9) 0.0024(8) 0.0002(8)
C9 0.0556(10) 0.0602(12) 0.0707(14) -0.0221(10) -0.0006(9) 0.0075(8)
C10 0.0650(11) 0.0604(12) 0.0610(13) -0.0158(10) -0.0145(9) 0.0095(9)
C11 0.0672(11) 0.0607(12) 0.0514(12) -0.0190(9) -0.0121(9) 0.0062(9)
N12 0.0592(9) 0.0525(9) 0.0428(9) -0.0169(7) -0.0040(6) 0.0014(7)
C13 0.0461(8) 0.0482(9) 0.0426(10) -0.0162(8) 0.0004(7) 0.0010(7)
C14 0.0643(11) 0.0694(12) 0.0469(11) -0.0207(9) 0.0076(8) -0.0191(9)
C15 0.0691(12) 0.0856(15) 0.0493(12) -0.0307(11) 0.0006(9) -0.0169(10)
C16 0.0674(11) 0.0756(13) 0.0414(11) -0.0186(10) 0.0032(8) -0.0008(9)
C17 0.0772(13) 0.0724(13) 0.0464(11) -0.0154(10) 0.0134(9) -0.0213(10)
C18 0.0629(10) 0.0658(12) 0.0496(11) -0.0224(9) 0.0042(8) -0.0162(9)
C4A 0.0529(9) 0.0499(10) 0.0460(10) -0.0169(8) 0.0062(7) -0.0057(7)
C6A 0.0486(9) 0.0489(10) 0.0406(9) -0.0164(8) -0.0002(7) -0.0016(7)
C7A 0.0485(9) 0.0462(9) 0.0452(10) -0.0171(8) -0.0008(7) -0.0040(7)
C11A 0.0532(9) 0.0489(10) 0.0420(10) -0.0160(8) -0.0037(7) -0.0015(7)
C12A 0.0489(9) 0.0483(9) 0.0402(9) -0.0162(8) 0.0006(7) -0.0034(7)
C12B 0.0529(9) 0.0478(10) 0.0444(10) -0.0174(8) 0.0052(7) -0.0040(7)

loop_
_atom_type_symbol
_atom_type_description
_atom_type_scat_dispersion_real
_atom_type_scat_dispersion_imag
_atom_type_scat_source
C C 0.0033 0.0016 'International Tables Vol C Tables 4.2.6.8 and 6.1.1.4'
H H 0.0000 0.0000 'International Tables Vol C Tables 4.2.6.8 and 6.1.1.4'
N N 0.0061 0.0033 'International Tables Vol C Tables 4.2.6.8 and 6.1.1.4'
O O 0.0106 0.0060 'International Tables Vol C Tables 4.2.6.8 and 6.1.1.4'

loop_
_geom_angle_atom_site_label_1
_geom_angle_atom_site_label_2
_geom_angle_atom_site_label_3
_geom_angle
C2 C1 C12B 120.54(18)
C1 C2 C3 120.0(2)
C4 C3 C2 120.58(17)
C3 C4 C4A 119.11(18)
C4A O5 C6 115.42(13)
O5 C6 C6A 113.96(15)
C6A C7 C7A 117.97(15)
C6A C7 C13 120.56(14)
C7A C7 C13 121.46(14)
C9 C8 C7A 121.04(18)
C8 C9 C10 120.30(18)
C11 C10 C9 120.55(17)
C10 C11 C11A 120.64(19)
C12A N12 C11A 117.09(15)
C14 C13 C18 118.51(17)
C14 C13 C7 120.01(15)
C18 C13 C7 121.46(15)
C13 C14 C15 120.57(17)
C16 C15 C14 120.15(18)
C15 C16 C17 119.81(18)
C16 C17 C18 120.17(18)
C13 C18 C17 120.78(17)
O5 C4A C4 117.17(16)
O5 C4A C12B 121.47(15)
C4 C4A C12B 121.30(17)
C7 C6A C12A 119.76(15)
C7 C6A C6 122.55(16)
C12A C6A C6 117.51(15)
C11A C7A C8 118.30(15)
C11A C7A C7 118.13(15)
C8 C7A C7 123.54(16)
N12 C11A C11 117.83(17)
N12 C11A C7A 123.04(15)
C11 C11A C7A 119.12(16)
N12 C12A C6A 123.91(15)
N12 C12A C12B 118.83(16)
C6A C12A C12B 117.25(15)
C4A C12B C1 118.42(16)
C4A C12B C12A 119.37(16)
C1 C12B C12A 122.19(16)

loop_
_geom_bond_atom_site_label_1
_geom_bond_atom_site_label_2
_geom_bond_distance
C1 C2 1.379(3)
C1 C12B 1.394(2)
C2 C3 1.385(3)
C3 C4 1.377(3)
C4 C4A 1.387(3)
O5 C4A 1.378(2)
O5 C6 1.429(2)
C6 C6A 1.502(2)
C7 C6A 1.372(2)
C7 C7A 1.423(2)
C7 C13 1.503(2)
C8 C9 1.361(3)
C8 C7A 1.419(2)
C9 C10 1.403(3)
C10 C11 1.359(3)
C11 C11A 1.417(2)
N12 C12A 1.318(2)
N12 C11A 1.371(2)
C13 C14 1.379(2)
C13 C18 1.379(3)
C14 C15 1.389(3)
C15 C16 1.367(3)
C16 C17 1.370(3)
C17 C18 1.383(3)
C4A C12B 1.391(3)
C6A C12A 1.420(2)
C7A C11A 1.418(3)
C12A C12B 1.475(2)
